data_1519023
loop_
_publ_author_name
'de Kozak, A.'
'Dupont, N.'
'Gredin, P.'
'Riou, D.'

_publ_section_title
;
 The crystal structure of Ba5In3F19 : a new structural type in fluoride
 crystal chemistry
;
_journal_name_full 'Solid State Sciences'
_journal_page_first 409
_journal_page_last 419
_journal_volume 1
_journal_year 1999
_chemical_formula_sum 'Ba5 F19 In3'
_chemical_formula_weight 1392.1
_space_group_IT_number 78
_symmetry_cell_setting tetragonal
_symmetry_Int_Tables_number 78
_symmetry_space_group_name_Hall 'P 4cw'
_symmetry_space_group_name_H-M 'P 43'
_cell_angle_alpha 90
_cell_angle_beta 90
_cell_angle_gamma 90
_cell_formula_units_Z 8
_cell_length_a 14.983(1)
_cell_length_b 14.983(1)
_cell_length_c 15.540(1)
_cell_volume 3488.6(4)
_diffrn_ambient_temperature 293
_diffrn_radiation_probe x-ray
_diffrn_radiation_type MoK\a
_diffrn_radiation_wavelength 0.71073
_exptl_absorpt_coefficient_mu 15.162
_exptl_crystal_density_diffrn 5.301
_exptl_crystal_F_000 4784
_refine_ls_goodness_of_fit_ref 1.041
_refine_ls_number_parameters 488
_refine_ls_number_reflns 8926
_refine_ls_R_factor_gt 0.050
_refine_ls_wR_factor_gt 0.128
_cod_data_source_file SSS-1999-1-409-419.cif
_cod_data_source_block Ba5In3F19
_cod_depositor_comments
;
Inversion twin, 50%, both P43 and P41 space groups are convenient
;
_cod_original_cell_volume 3488.6(5)
_cod_database_code 1519023

loop_
_symmetry_equiv_pos_site_id
_symmetry_equiv_pos_as_xyz
1 x,y,z
2 -y,x,3/4+z
3 -x,-y,1/2+z
4 y,-x,1/4+z

loop_
_atom_site_label
_atom_site_type_symbol
_atom_site_thermal_displace_type
_atom_site_fract_x
_atom_site_fract_y
_atom_site_fract_z
_atom_site_occupancy
_atom_site_U_iso_or_equiv
_atom_site_calc_flag
_atom_site_refinement_flags
_atom_site_disorder_assembly
_atom_site_disorder_group
In1 In Uiso 0.02110(10) 0.50500(10) 0.12560(10) 1.000 0.0080(10) . . . .
In2 In Uiso 0.49500(10) 0.01210(10) 0.13950(10) 1.000 0.0080(10) . . . .
F3 F Uiso 0.1422(7) 0.5740(8) 0.1616(8) 1.000 0.018(2) . . . .
F4 F Uiso 0.8733(8) 0.4111(9) 0.8623(8) 1.000 0.023(3) . . . .
F13 F Uiso 0.8859(8) 0.5708(8) 0.9322(9) 1.000 0.019(2) . . . .
F21 F Uiso 0.5308(8) 0.0416(8) 0.0106(8) 1.000 0.018(2) . . . .
F22 F Uiso 0.9583(9) 0.6228(8) 0.1541(9) 1.000 0.021(3) . . . .
F27 F Uiso 0.3825(8) 0.9456(9) 0.0963(8) 1.000 0.018(2) . . . .
F31 F Uiso 0.1039(9) 0.3971(8) 0.1185(9) 1.000 0.020(2) . . . .
F32 F Uiso 0.0483(7) 0.57250(10) 0.0078(7) 1.000 0.011(2) . . . .
F33 F Uiso 0.8985(8) 0.4522(8) 0.1550(8) 1.000 0.019(2) . . . .
F34 F Uiso 0.4270(7) 0.0280(7) 0.2559(7) 1.000 0.012(2) . . . .
F38 F Uiso 0.5662(8) 0.9024(7) 0.0996(7) 1.000 0.013(2) . . . .
In3 In Uiso 0.31200(10) 0.37240(10) 0.99040(10) 1.000 0.0100(10) . . . .
F10 F Uiso 0.2429(8) 0.2535(7) 0.0019(10) 1.000 0.019(2) . . . .
F14 F Uiso 0.2921(9) 0.4393(9) 0.1054(8) 1.000 0.020(3) . . . .
F16 F Uiso 0.3862(8) 0.4914(8) 0.9754(8) 1.000 0.018(2) . . . .
F17 F Uiso 0.2002(8) 0.4345(8) 0.9453(8) 1.000 0.018(2) . . . .
F24 F Uiso 0.3571(10) 0.6505(12) 0.1121(9) 1.000 0.033(4) . . . .
F29 F Uiso 0.4227(9) 0.3189(9) 0.0440(10) 1.000 0.028(3) . . . .
In6 In Uiso 0.82580(10) 0.14890(10) 0.02280(10) 1.000 0.0080(10) . . . .
F5 F Uiso 0.7340(7) 0.2461(8) 0.9893(11) 1.000 0.015(2) . . . .
F11 F Uiso 0.7148(8) 0.0811(8) 0.0725(9) 1.000 0.020(2) . . . .
F18 F Uiso 0.8946(8) 0.0262(9) 0.0316(8) 1.000 0.020(3) . . . .
F23 F Uiso 0.9209(8) 0.1855(8) 0.9294(8) 1.000 0.020(3) . . . .
F26 F Uiso 0.7861(9) 0.0673(8) 0.9116(8) 1.000 0.016(2) . . . .
F28 F Uiso 0.8618(8) 0.1336(8) 0.1581(9) 1.000 0.019(3) . . . .
F36 F Uiso 0.8889(8) 0.2729(8) 0.0688(8) 1.000 0.017(2) . . . .
In4 In Uiso 0.66990(10) 0.65120(10) 0.01660(10) 1.000 0.0080(10) . . . .
F F Uiso 0.7179(9) 0.5621(9) 0.1032(9) 1.000 0.016(2) . . . .
F19 F Uiso 0.6257(9) 0.7434(9) 0.9264(10) 1.000 0.025(3) . . . .
F20 F Uiso 0.5418(8) 0.5966(8) 0.0083(8) 1.000 0.017(2) . . . .
F25 F Uiso 0.7004(8) 0.5586(8) 0.9220(8) 1.000 0.015(2) . . . .
F35 F Uiso 0.7769(9) 0.7363(9) 0.0223(11) 1.000 0.027(3) . . . .
F37 F Uiso 0.6027(8) 0.7287(8) 0.1040(9) 1.000 0.019(3) . . . .
InS In Uiso 0.16370(10) 0.84160(10) 0.99020(10) 1.000 0.0080(10) . . . .
F6 F Uiso 0.03500(10) 0.8936(7) 0.0035(9) 1.000 0.024(3) . . . .
F8 F Uiso 0.1984(8) 0.9286(8) 0.0839(8) 1.000 0.019(2) . . . .
F9 F Uiso 0.1211(8) 0.7458(8) 0.0799(9) 1.000 0.019(2) . . . .
F12 F Uiso 0.1071(8) 0.7517(9) 0.9075(9) 1.000 0.020(3) . . . .
F15 F Uiso 0.2812(7) 0.7736(8) 0.9856(9) 1.000 0.018(2) . . . .
F30 F Uiso 0.1858(9) 0.9416(8) 0.9029(8) 1.000 0.018(3) . . . .
F1 F Uiso 0.0986(7) 0.0964(7) 0.0037(9) 1.000 0.014(2) . . . .
F2 F Uiso 0.6015(7) 0.4026(7) 0.0099(8) 1.000 0.015(2) . . . .
Ba1 Ba Uiso 0.06510(10) 0.27160(10) 0.00000 1.000 0.0090(10) . . . .
Ba2 Ba Uiso 0.94740(10) 0.73050(10) 0.99800(10) 1.000 0.0090(10) . . . .
Ba3 Ba Uiso 0.27640(10) 0.07670(10) 0.00380(10) 1.000 0.0100(10) . . . .
Ba4 Ba Uiso 0.71650(10) 0.91630(10) 0.98830(10) 1.000 0.0120(10) . . . .
Ba5 Ba Uiso 0.45540(10) 0.78900(10) 0.01520(10) 1.000 0.0120(10) . . . .
Ba6 Ba Uiso 0.56530(10) 0.21780(10) 0.01260(10) 1.000 0.0110(10) . . . .
Ba7 Ba Uiso 0.22410(10) 0.60260(10) 0.01120(10) 1.000 0.0110(10) . . . .
Ba8 Ba Uiso 0.78240(10) 0.41430(10) 0.01410(10) 1.000 0.0100(10) . . . .
Ba9 Ba Uiso 0.02560(10) 0.00930(10) 0.13660(10) 1.000 0.0120(10) . . . .
Ba10 Ba Uiso 0.48650(10) 0.47050(10) 0.12390(10) 1.000 0.0120(10) . . . .

loop_
_atom_type_symbol
_atom_type_description
_atom_type_scat_dispersion_real
_atom_type_scat_dispersion_imag
_atom_type_scat_source
B B 0.0013 0.0007 ' International Tables Vol C Tables 4.2.6.8 and 6.1.1.4'
Ba Ba -0.3244 2.2819 ' International Tables Vol C Tables 4.2.6.8 and 6.1.1.4'
F F 0.0171 0.0103 ' International Tables Vol C Tables 4.2.6.8 and 6.1.1.4'
In In -0.7276 1.3100 ' International Tables Vol C Tables 4.2.6.8 and 6.1.1.4'

loop_
_geom_angle_atom_site_label_1
_geom_angle_atom_site_label_2
_geom_angle_atom_site_label_3
_geom_angle
_geom_angle_site_symmetry_1
_geom_angle_site_symmetry_2
_geom_angle_site_symmetry_3
_geom_angle_publ_flag
F3 In1 F31 83.3(5) . . . yes
F3 In1 F32 80.5(4) . . . yes
F3 In1 F22 85.3(5) . . 1_455 yes
F3 In1 F33 151.4(5) . . 1_455 yes
F3 In1 F34 135.7(4) . . 2_554 yes
F3 In1 F21 75.6(5) . . 4_565 yes
F31 In1 F32 102.3(4) . . . yes
F22 In1 F31 166.8(5) 1_455 . . yes
F31 In1 F33 104.5(5) . . 1_455 yes
F31 In1 F34 75.5(5) . . 2_554 yes
F21 In1 F31 76.8(5) 4_565 . . yes
F22 In1 F32 82.2(4) 1_455 . . yes
F32 In1 F33 123.1(4) . . 1_455 yes
F32 In1 F34 67.1(3) . . 2_554 yes
F21 In1 F32 156.0(4) 4_565 . . yes
F22 In1 F33 82.7(5) 1_455 . 1_455 yes
F22 In1 F34 117.5(5) 1_455 . 2_554 yes
F21 In1 F22 93.9(5) 4_565 . 1_455 yes
F33 In1 F34 72.5(4) 1_455 . 2_554 yes
F21 In1 F33 79.5(5) 4_565 . 1_455 yes
F21 In1 F34 133.7(4) 4_565 . 2_554 yes
F21 In2 F34 156.5(4) . . . yes
F21 In2 F27 90.0(5) . . 1_545 yes
F21 In2 F38 75.6(4) . . 1_545 yes
F21 In2 F32 133.9(4) . . 4_555 yes
F4 In2 F21 78.3(5) 4_564 . . yes
F13 In2 F21 90.6(5) 4_564 . . yes
F27 In2 F34 86.5(5) 1_545 . . yes
F34 In2 F38 127.3(4) . . 1_545 yes
F32 In2 F34 67.0(3) 4_555 . . yes
F4 In2 F34 78.2(4) 4_564 . . yes
F13 In2 F34 84.5(5) 4_564 . . yes
F27 In2 F38 86.6(5) 1_545 . 1_545 yes
F27 In2 F32 118.0(4) 1_545 . 4_555 yes
F4 In2 F27 81.1(5) 4_564 . 1_545 yes
F13 In2 F27 158.5(5) 4_564 . 1_545 yes
F32 In2 F38 70.9(4) 4_555 . 1_545 yes
F4 In2 F38 151.0(5) 4_564 . 1_545 yes
F13 In2 F38 114.4(5) 4_564 . 1_545 yes
F4 In2 F32 137.9(4) 4_564 . 4_555 yes
F13 In2 F32 75.9(4) 4_564 . 4_555 yes
F4 In2 F13 77.9(5) 4_564 . 4_564 yes
F14 In3 F29 87.4(6) 1_556 . 1_556 yes
F14 In3 F24 156.6(6) 1_556 . 2_655 yes
F24 In3 F29 97.4(6) 2_655 . 1_556 yes
F16 In3 F17 90.5(5) . . . yes
F10 In3 F16 177.8(5) 1_556 . . yes
F14 In3 F16 76.3(5) 1_556 . . yes
F16 In3 F29 87.0(5) . . 1_556 yes
F16 In3 F24 81.1(6) . . 2_655 yes
F10 In3 F17 90.7(5) 1_556 . . yes
F14 In3 F17 87.6(5) 1_556 . . yes
F17 In3 F29 174.8(6) . . 1_556 yes
F17 In3 F24 86.7(6) . . 2_655 yes
F10 In3 F14 105.7(6) 1_556 . 1_556 yes
F10 In3 F29 91.9(5) 1_556 . 1_556 yes
F10 In3 F24 97.1(6) 1_556 . 2_655 yes
F23 In6 F28 121.6(5) 1_554 . . yes
F26 In6 F28 140.0(5) 1_554 . . yes
F5 In6 F36 76.9(5) 1_554 . . yes
F11 In6 F18 86.7(5) . . . yes
F11 In6 F28 77.9(5) . . . yes
F11 In6 F36 129.0(5) . . . yes
F5 In6 F11 84.6(5) 1_554 . . yes
F11 In6 F23 156.4(5) . . 1_554 yes
F11 In6 F26 78.8(5) . . 1_554 yes
F18 In6 F28 74.1(5) . . . yes
F18 In6 F36 120.2(5) . . . yes
F5 In6 F18 162.4(5) 1_554 . . yes
F18 In6 F23 86.6(5) . . 1_554 yes
F18 In6 F26 72.5(5) . . 1_554 yes
F28 In6 F36 70.7(5) . . . yes
F5 In6 F28 118.7(6) 1_554 . . yes
F23 In6 F26 77.7(5) 1_554 . 1_554 yes
F26 In6 F36 147.1(5) 1_554 . . yes
F5 In6 F23 95.3(5) 1_554 . 1_554 yes
F23 In6 F36 73.4(5) 1_554 . . yes
F5 In6 F26 90.8(5) 1_554 . 1_554 yes
F20 In4 F25 84.1(5) . . 1_554 yes
F35 In4 F37 90.2(5) . . . yes
F19 In4 F20 85.8(5) 1_554 . . yes
F In4 F20 96.3(5) . . . yes
F In4 F35 95.9(6) . . . yes
F In4 F37 96.2(5) . . . yes
F In4 F19 177.8(5) . . 1_554 yes
F In4 F25 87.2(5) . . 1_554 yes
F20 In4 F35 164.6(5) . . . yes
F20 In4 F37 79.2(5) . . . yes
F19 In4 F25 92.1(5) 1_554 . 1_554 yes
F25 In4 F35 105.9(5) 1_554 . . yes
F19 In4 F37 85.1(5) 1_554 . . yes
F19 In4 F35 82.2(6) 1_554 . . yes
F25 In4 F37 163.1(5) 1_554 . . yes
F8 InS F30 87.9(5) 1_556 . . yes
F9 InS F30 171.4(5) 1_556 . . yes
F6 InS F30 86.7(5) 1_556 . . yes
F12 InS F15 90.4(5) . . . yes
F12 InS F30 97.6(5) . . . yes
F6 InS F12 85.7(5) 1_556 . . yes
F8 InS F12 169.5(5) 1_556 . . yes
F9 InS F12 80.9(5) 1_556 . . yes
F15 InS F30 101.7(5) . . . yes
F6 InS F15 171.2(5) 1_556 . . yes
F8 InS F15 97.2(5) 1_556 . . yes
F9 InS F15 86.8(5) 1_556 . . yes
F6 InS F8 85.7(5) 1_556 . 1_556 yes
F6 InS F9 84.8(5) 1_556 . 1_556 yes
F8 InS F9 92.3(5) 1_556 . 1_556 yes
In1 F21 In2 144.6(6) 2_654 . . yes
In1 F32 In2 111.3(2) . . 2_554 yes
In1 F34 In2 114.4(5) 4_555 . . yes

loop_
_geom_bond_atom_site_label_1
_geom_bond_atom_site_label_2
_geom_bond_distance
_geom_bond_site_symmetry_1
_geom_bond_site_symmetry_2
_geom_bond_publ_flag
In1 F3 2.162(11) . . yes
In1 F31 2.041(13) . . yes
In1 F32 2.131(10) . . yes
In1 F22 2.049(13) . 1_455 yes
In1 F33 2.052(12) . 1_455 yes
In1 F34 2.317(11) . 2_554 yes
In1 F21 2.187(12) . 4_565 yes
In2 F21 2.120(12) . . yes
In2 F34 2.090(11) . . yes
In2 F27 2.070(12) . 1_545 yes
In2 F38 2.055(11) . 1_545 yes
In2 F32 2.355(10) . 4_555 yes
In2 F4 2.170(13) . 4_564 yes
In2 F13 2.016(12) . 4_564 yes
In3 F16 2.114(12) . . yes
In3 F17 2.040(12) . . yes
In3 F10 2.068(11) . 1_556 yes
In3 F14 2.071(13) . 1_556 yes
In3 F29 2.022(14) . 1_556 yes
In3 F24 2.084(14) . 2_655 yes
In6 F11 2.096(12) . . yes
In6 F18 2.112(13) . . yes
In6 F28 2.183(14) . . yes
In6 F36 2.204(12) . . yes
In6 F5 2.070(12) . 1_554 yes
In6 F23 2.107(12) . 1_554 yes
In6 F26 2.199(12) . 1_554 yes
In4 F 2.027(14) . . yes
In4 F20 2.090(12) . . yes
In4 F35 2.050(14) . . yes
In4 F37 2.051(13) . . yes
In4 F19 2.077(15) . 1_554 yes
In4 F25 2.072(12) . 1_554 yes
InS F12 2.046(13) . . yes
InS F15 2.035(11) . . yes
InS F30 2.048(12) . . yes
InS F6 2.090(5) . 1_556 yes
InS F8 2.022(12) . 1_556 yes
InS F9 2.100(13) . 1_556 yes

loop_
_geom_torsion_atom_site_label_1
_geom_torsion_atom_site_label_2
_geom_torsion_atom_site_label_3
_geom_torsion_atom_site_label_4
_geom_torsion
_geom_torsion_site_symmetry_1
_geom_torsion_site_symmetry_2
_geom_torsion_site_symmetry_3
_geom_torsion_site_symmetry_4
_geom_torsion_publ_flag
F3 In1 F32 In2 153.2(5) . . . 2_554 no
F31 In1 F32 In2 72.3(5) . . . 2_554 no
F22 In1 F32 In2 -120.3(5) 1_455 . . 2_554 no
F33 In1 F32 In2 -44.3(6) 1_455 . . 2_554 no
F34 In1 F32 In2 4.0(4) 2_554 . . 2_554 no
F21 In1 F32 In2 157.6(8) 4_565 . . 2_554 no
F3 In1 F34 In2 -51.0(8) . . 2_554 2_554 no
F31 In1 F34 In2 -115.1(6) . . 2_554 2_554 no
F32 In1 F34 In2 -4.7(4) . . 2_554 2_554 no
F3 In1 F21 In2 91.3(11) . . 4_565 4_565 no
F31 In1 F21 In2 177.6(11) . . 4_565 4_565 no
F32 In1 F21 In2 86.8(13) . . 4_565 4_565 no
F34 In2 F21 In1 -84.8(15) . . . 2_654 no
F27 In2 F21 In1 -3.7(11) 1_545 . . 2_654 no
F38 In2 F21 In1 82.7(10) 1_545 . . 2_654 no
F32 In2 F21 In1 126.9(9) 4_555 . . 2_654 no
F4 In2 F21 In1 -84.7(10) 4_564 . . 2_654 no
F13 In2 F21 In1 -162.2(10) 4_564 . . 2_654 no
F21 In2 F34 In1 -151.4(9) . . . 4_555 no
F27 In2 F34 In1 126.7(6) 1_545 . . 4_555 no
F38 In2 F34 In1 43.8(7) 1_545 . . 4_555 no
F32 In2 F34 In1 4.2(4) 4_555 . . 4_555 no
F4 In2 F34 In1 -151.6(6) 4_564 . . 4_555 no
F13 In2 F34 In1 -72.8(5) 4_564 . . 4_555 no
F21 In2 F32 In1 162.4(5) . . 4_555 4_555 no
F34 In2 F32 In1 -4.5(4) . . 4_555 4_555 no
